data_7021387
loop_
_publ_author_name
'La\"i, Richard'
'Daran, Jean-Claude'
'Nuel, Didier'
'Sanz, Martial'
'Summerton, Nick'
'Vanthuyne, Nicolas'
'Zaragori-Benedetti, Ana\"is'

_publ_section_title
;
 Synthesis and reactivity of a cyclopentadienyl-indenyl ligand
 ring-coupled by a chiral bridge derived from ethyl (S)-(-) lactate.
;
_journal_issue 22
_journal_name_full 'Dalton transactions (Cambridge, England : 2003)'
_journal_page_first 7980
_journal_page_last 7990
_journal_paper_doi 10.1039/c3dt33019b
_journal_volume 42
_journal_year 2013
_chemical_absolute_configuration ad
_chemical_formula_moiety 'C33 H40 Rh2'
_chemical_formula_sum 'C33 H40 Rh2'
_chemical_formula_weight 642.47
_chemical_name_systematic
;
?
;
_space_group_IT_number 19
_symmetry_cell_setting orthorhombic
_symmetry_space_group_name_Hall 'P 2ac 2ab'
_symmetry_space_group_name_H-M 'P 21 21 21'
_atom_sites_solution_hydrogens geom
_atom_sites_solution_primary direct
_atom_sites_solution_secondary difmap
_audit_creation_method SHELXL-97
_cell_angle_alpha 90.00
_cell_angle_beta 90.00
_cell_angle_gamma 90.00
_cell_formula_units_Z 4
_cell_length_a 8.2848(5)
_cell_length_b 23.8250(13)
_cell_length_c 13.0062(8)
_cell_measurement_reflns_used 9055
_cell_measurement_temperature 180(2)
_cell_measurement_theta_max 32.13
_cell_measurement_theta_min 2.60
_cell_volume 2567.2(3)
_computing_structure_refinement 'SHELXL-97 (Sheldrick, 1997)'
_diffrn_ambient_temperature 180(2)
_diffrn_detector_area_resol_mean 8.2632
_diffrn_measured_fraction_theta_full 0.999
_diffrn_measured_fraction_theta_max 0.999
_diffrn_measurement_device_type 'XCALIBUR, Sapphire I, Oxford Diffraction'
_diffrn_measurement_method '\w and \f scans'
_diffrn_radiation_monochromator graphite
_diffrn_radiation_source 'fine-focus sealed tube'
_diffrn_radiation_type MoK\a
_diffrn_radiation_wavelength 0.71073
_diffrn_reflns_av_R_equivalents 0.0833
_diffrn_reflns_av_sigmaI/netI 0.0706
_diffrn_reflns_limit_h_max 8
_diffrn_reflns_limit_h_min -11
_diffrn_reflns_limit_k_max 31
_diffrn_reflns_limit_k_min -31
_diffrn_reflns_limit_l_max 17
_diffrn_reflns_limit_l_min -17
_diffrn_reflns_number 23053
_diffrn_reflns_theta_full 28.28
_diffrn_reflns_theta_max 28.28
_diffrn_reflns_theta_min 2.60
_exptl_absorpt_coefficient_mu 1.306
_exptl_absorpt_correction_T_max 1.00000
_exptl_absorpt_correction_T_min 0.59167
_exptl_absorpt_correction_type multi-scan
_exptl_absorpt_process_details
;
Empirical absorption correction using spherical harmonics,
implemented in SCALE3 ABSPACK scaling algorithm.
CrysAlis RED (Oxford Diffraction, 2008)
;
_exptl_crystal_colour orange
_exptl_crystal_density_diffrn 1.662
_exptl_crystal_density_method 'not measured'
_exptl_crystal_description flattened
_exptl_crystal_F_000 1312
_exptl_crystal_size_max 0.28
_exptl_crystal_size_mid 0.24
_exptl_crystal_size_min 0.06
_refine_diff_density_max 1.531
_refine_diff_density_min -0.970
_refine_diff_density_rms 0.159
_refine_ls_abs_structure_details 'Flack H D (1983), Acta Cryst. A39, 876-881'
_refine_ls_abs_structure_Flack -0.01(6)
_refine_ls_extinction_method none
_refine_ls_goodness_of_fit_ref 1.047
_refine_ls_hydrogen_treatment constr
_refine_ls_matrix_type full
_refine_ls_number_parameters 317
_refine_ls_number_reflns 6362
_refine_ls_number_restraints 0
_refine_ls_restrained_S_all 1.047
_refine_ls_R_factor_all 0.0758
_refine_ls_R_factor_gt 0.0559
_refine_ls_shift/su_max 0.016
_refine_ls_shift/su_mean 0.002
_refine_ls_structure_factor_coef Fsqd
_refine_ls_weighting_details 'calc w=1/[\s^2^(Fo^2^)+(0.0354P)^2^+14.3517P] where P=(Fo^2^+2Fc^2^)/3'
_refine_ls_weighting_scheme calc
_refine_ls_wR_factor_gt 0.1068
_refine_ls_wR_factor_ref 0.1145
_reflns_number_gt 5161
_reflns_number_total 6362
_reflns_threshold_expression I>2\s(I)
_cod_data_source_file c3dt33019b.txt
_cod_data_source_block 10a
_cod_database_code 7021387

loop_
_symmetry_equiv_pos_as_xyz
'x, y, z'
'-x+1/2, -y, z+1/2'
'x+1/2, -y+1/2, -z'
'-x, y+1/2, -z+1/2'

loop_
_atom_site_label
_atom_site_type_symbol
_atom_site_fract_x
_atom_site_fract_y
_atom_site_fract_z
_atom_site_U_iso_or_equiv
_atom_site_adp_type
_atom_site_occupancy
_atom_site_symmetry_multiplicity
_atom_site_calc_flag
_atom_site_refinement_flags
Rh1 Rh 0.64822(6) 0.37054(2) 0.42854(4) 0.01537(12) Uani 1 1 d .
Rh2 Rh 0.08187(6) 0.62872(2) 0.35542(4) 0.01623(12) Uani 1 1 d .
C1 C 0.4565(8) 0.4938(3) 0.4569(6) 0.0178(14) Uani 1 1 d .
H1 H 0.5326 0.5072 0.4025 0.021 Uiso 1 1 calc R
C2 C 0.2902(8) 0.5190(3) 0.4346(6) 0.0213(15) Uani 1 1 d .
H2A H 0.2301 0.4931 0.3890 0.026 Uiso 1 1 calc R
H2B H 0.2295 0.5220 0.4999 0.026 Uiso 1 1 calc R
C3 C 0.5193(10) 0.5139(3) 0.5597(7) 0.0297(18) Uani 1 1 d .
H3A H 0.4521 0.4986 0.6149 0.045 Uiso 1 1 calc R
H3B H 0.5158 0.5550 0.5620 0.045 Uiso 1 1 calc R
H3C H 0.6310 0.5012 0.5687 0.045 Uiso 1 1 calc R
C11 C 0.7678(10) 0.2990(3) 0.3726(6) 0.0269(17) Uani 1 1 d .
H11 H 0.6959 0.2656 0.3642 0.032 Uiso 1 1 calc R
C12 C 0.8160(9) 0.3083(3) 0.4728(6) 0.0221(17) Uani 1 1 d .
H12 H 0.7727 0.2804 0.5232 0.026 Uiso 1 1 calc R
C13 C 0.9786(10) 0.3311(4) 0.5002(7) 0.0283(19) Uani 1 1 d .
H13A H 1.0569 0.3203 0.4462 0.034 Uiso 1 1 calc R
H13B H 1.0145 0.3140 0.5656 0.034 Uiso 1 1 calc R
C14 C 0.9791(10) 0.3955(4) 0.5115(8) 0.030(2) Uani 1 1 d .
H14A H 0.9593 0.4054 0.5844 0.036 Uiso 1 1 calc R
H14B H 1.0867 0.4102 0.4922 0.036 Uiso 1 1 calc R
C15 C 0.8521(10) 0.4229(3) 0.4451(7) 0.0239(17) Uani 1 1 d .
H15 H 0.8254 0.4622 0.4659 0.029 Uiso 1 1 calc R
C16 C 0.8274(9) 0.4120(3) 0.3408(6) 0.0231(16) Uani 1 1 d .
H16 H 0.7874 0.4448 0.3000 0.028 Uiso 1 1 calc R
C17 C 0.9363(9) 0.3719(4) 0.2817(6) 0.0317(16) Uani 1 1 d .
H17A H 1.0428 0.3696 0.3160 0.038 Uiso 1 1 calc R
H17B H 0.9532 0.3862 0.2110 0.038 Uiso 1 1 calc R
C18 C 0.8600(13) 0.3139(3) 0.2773(7) 0.036(2) Uani 1 1 d .
H18A H 0.7862 0.3121 0.2175 0.043 Uiso 1 1 calc R
H18B H 0.9460 0.2856 0.2664 0.043 Uiso 1 1 calc R
C21 C -0.0970(9) 0.5896(3) 0.4457(6) 0.0238(17) Uani 1 1 d .
H21 H -0.0536 0.5612 0.4951 0.029 Uiso 1 1 calc R
C22 C -0.1057(9) 0.5704(3) 0.3439(7) 0.0219(16) Uani 1 1 d .
H22 H -0.0684 0.5308 0.3346 0.026 Uiso 1 1 calc R
C23 C -0.2341(12) 0.5881(3) 0.2695(7) 0.032(2) Uani 1 1 d .
H23A H -0.3385 0.5716 0.2911 0.038 Uiso 1 1 calc R
H23B H -0.2077 0.5730 0.2006 0.038 Uiso 1 1 calc R
C24 C -0.2523(11) 0.6512(3) 0.2623(7) 0.030(2) Uani 1 1 d .
H24A H -0.3377 0.6637 0.3102 0.035 Uiso 1 1 calc R
H24B H -0.2857 0.6615 0.1917 0.035 Uiso 1 1 calc R
C25 C -0.0964(10) 0.6805(3) 0.2882(6) 0.0225(16) Uani 1 1 d .
H25 H -0.0548 0.7053 0.2320 0.027 Uiso 1 1 calc R
C26 C -0.0609(9) 0.6998(3) 0.3869(6) 0.0244(17) Uani 1 1 d .
H26 H 0.0012 0.7358 0.3879 0.029 Uiso 1 1 calc R
C27 C -0.1636(11) 0.6906(4) 0.4809(7) 0.0313(19) Uani 1 1 d .
H27A H -0.2611 0.7145 0.4763 0.038 Uiso 1 1 calc R
H27B H -0.1023 0.7023 0.5427 0.038 Uiso 1 1 calc R
C28 C -0.2143(9) 0.6299(4) 0.4927(6) 0.0322(17) Uani 1 1 d .
H28A H -0.2257 0.6211 0.5668 0.039 Uiso 1 1 calc R
H28B H -0.3212 0.6246 0.4601 0.039 Uiso 1 1 calc R
C31 C 0.4492(8) 0.4308(3) 0.4511(6) 0.0165(15) Uani 1 1 d .
C32 C 0.4413(8) 0.3915(3) 0.5315(6) 0.0184(15) Uani 1 1 d .
H32 H 0.4489 0.4001 0.6027 0.022 Uiso 1 1 calc R
C33 C 0.4206(9) 0.3379(3) 0.4906(6) 0.0182(14) Uani 1 1 d .
H33 H 0.4261 0.3037 0.5278 0.022 Uiso 1 1 calc R
C34 C 0.3892(9) 0.3434(3) 0.3811(6) 0.0222(17) Uani 1 1 d .
C35 C 0.3551(10) 0.3049(3) 0.3022(6) 0.0271(17) Uani 1 1 d .
H35 H 0.3433 0.2661 0.3174 0.033 Uiso 1 1 calc R
C36 C 0.3394(11) 0.3235(3) 0.2048(7) 0.0309(18) Uani 1 1 d .
H36 H 0.3123 0.2976 0.1521 0.037 Uiso 1 1 calc R
C37 C 0.3623(10) 0.3804(4) 0.1792(6) 0.0302(18) Uani 1 1 d .
H37 H 0.3537 0.3920 0.1095 0.036 Uiso 1 1 calc R
C38 C 0.3966(9) 0.4193(3) 0.2535(6) 0.0228(16) Uani 1 1 d .
H38 H 0.4123 0.4576 0.2359 0.027 Uiso 1 1 calc R
C39 C 0.4084(9) 0.4013(3) 0.3578(6) 0.0184(14) Uani 1 1 d .
C41 C 0.2963(8) 0.5759(3) 0.3848(6) 0.0180(15) Uani 1 1 d .
C42 C 0.2867(9) 0.5845(4) 0.2753(6) 0.0243(17) Uani 1 1 d .
H42 H 0.2719 0.5560 0.2251 0.029 Uiso 1 1 calc R
C43 C 0.3024(9) 0.6411(3) 0.2559(6) 0.027(2) Uani 1 1 d .
H43 H 0.2995 0.6581 0.1900 0.033 Uiso 1 1 calc R
C44 C 0.3236(9) 0.6695(3) 0.3503(7) 0.0244(16) Uani 1 1 d .
H44 H 0.3334 0.7089 0.3592 0.029 Uiso 1 1 calc R
C45 C 0.3276(7) 0.6280(4) 0.4304(6) 0.0224(13) Uani 1 1 d .
H45 H 0.3478 0.6347 0.5012 0.027 Uiso 1 1 calc R

loop_
_atom_site_aniso_label
_atom_site_aniso_U_11
_atom_site_aniso_U_22
_atom_site_aniso_U_33
_atom_site_aniso_U_23
_atom_site_aniso_U_13
_atom_site_aniso_U_12
Rh1 0.0129(2) 0.0143(2) 0.0189(2) 0.0014(2) 0.0001(2) 0.0013(2)
Rh2 0.0132(2) 0.0167(2) 0.0189(2) 0.0018(3) 0.0013(2) 0.0008(2)
C1 0.013(3) 0.018(3) 0.022(4) 0.002(3) -0.002(3) 0.003(2)
C2 0.015(3) 0.019(3) 0.030(4) 0.000(3) 0.000(3) 0.003(3)
C3 0.029(4) 0.024(4) 0.036(5) -0.004(3) -0.006(4) 0.002(3)
C11 0.030(4) 0.018(4) 0.033(5) -0.001(3) 0.001(4) 0.003(3)
C12 0.012(4) 0.024(4) 0.031(4) 0.009(3) -0.001(3) 0.010(3)
C13 0.023(4) 0.039(5) 0.024(4) 0.004(4) 0.000(3) 0.011(3)
C14 0.016(4) 0.038(5) 0.036(5) 0.002(4) -0.005(4) -0.007(3)
C15 0.020(4) 0.014(3) 0.037(5) 0.001(3) 0.006(4) -0.002(3)
C16 0.020(4) 0.022(4) 0.027(4) 0.009(3) 0.006(3) -0.003(3)
C17 0.025(4) 0.051(5) 0.019(3) 0.006(4) 0.009(3) 0.003(5)
C18 0.049(6) 0.036(5) 0.023(4) -0.004(3) 0.006(4) 0.007(4)
C21 0.018(4) 0.021(3) 0.033(4) 0.011(3) 0.007(3) -0.005(3)
C22 0.019(4) 0.018(3) 0.030(4) 0.004(3) 0.004(3) -0.003(3)
C23 0.034(5) 0.034(5) 0.028(5) 0.005(4) -0.001(4) -0.009(4)
C24 0.019(4) 0.035(4) 0.034(5) 0.010(4) -0.010(4) -0.001(3)
C25 0.017(4) 0.024(4) 0.026(4) 0.002(3) -0.002(3) 0.003(3)
C26 0.018(4) 0.023(4) 0.032(4) 0.003(3) 0.003(3) 0.006(3)
C27 0.023(4) 0.042(5) 0.029(4) -0.006(4) 0.006(4) 0.009(4)
C28 0.035(4) 0.045(4) 0.017(3) 0.007(4) 0.012(3) 0.005(5)
C31 0.005(3) 0.025(4) 0.020(4) 0.000(3) -0.002(3) 0.000(2)
C32 0.013(3) 0.027(4) 0.015(3) 0.000(3) 0.002(3) 0.004(3)
C33 0.013(3) 0.021(4) 0.020(4) 0.002(3) -0.001(3) -0.002(3)
C34 0.007(4) 0.027(4) 0.032(5) -0.003(3) 0.001(3) 0.003(3)
C35 0.022(4) 0.027(4) 0.032(4) -0.007(3) 0.002(4) -0.001(3)
C36 0.028(4) 0.038(5) 0.027(4) -0.010(4) -0.004(4) -0.004(4)
C37 0.031(4) 0.044(5) 0.016(3) 0.000(3) -0.003(3) -0.002(4)
C38 0.021(4) 0.030(4) 0.017(4) 0.004(3) 0.000(3) 0.001(3)
C39 0.014(3) 0.020(3) 0.021(3) 0.000(3) 0.000(3) 0.002(3)
C41 0.007(3) 0.026(4) 0.021(4) 0.000(3) 0.001(3) 0.005(3)
C42 0.011(4) 0.044(5) 0.018(4) -0.005(3) 0.003(3) 0.002(3)
C43 0.021(4) 0.041(5) 0.021(4) 0.011(3) 0.003(3) 0.006(3)
C44 0.014(4) 0.025(4) 0.035(4) 0.006(4) 0.004(4) -0.004(3)
C45 0.013(3) 0.025(3) 0.029(3) 0.000(4) -0.005(3) 0.002(3)

loop_
_atom_type_symbol
_atom_type_description
_atom_type_scat_dispersion_real
_atom_type_scat_dispersion_imag
_atom_type_scat_source
C C 0.0033 0.0016 'International Tables Vol C Tables 4.2.6.8 and 6.1.1.4'
H H 0.0000 0.0000 'International Tables Vol C Tables 4.2.6.8 and 6.1.1.4'
Rh Rh -1.1178 0.9187 'International Tables Vol C Tables 4.2.6.8 and 6.1.1.4'

loop_
_geom_angle_atom_site_label_1
_geom_angle_atom_site_label_2
_geom_angle_atom_site_label_3
_geom_angle
C11 Rh1 C15 97.9(3)
C11 Rh1 C12 38.2(3)
C15 Rh1 C12 82.0(3)
C11 Rh1 C16 82.0(3)
C15 Rh1 C16 38.6(3)
C12 Rh1 C16 90.8(3)
C11 Rh1 C33 104.2(3)
C15 Rh1 C33 149.3(3)
C12 Rh1 C33 102.5(3)
C16 Rh1 C33 165.1(3)
C11 Rh1 C31 157.9(3)
C15 Rh1 C31 101.5(3)
C12 Rh1 C31 155.9(3)
C16 Rh1 C31 106.9(3)
C33 Rh1 C31 62.6(3)
C11 Rh1 C32 138.7(3)
C15 Rh1 C32 114.9(3)
C12 Rh1 C32 119.9(3)
C16 Rh1 C32 139.2(3)
C33 Rh1 C32 36.7(3)
C31 Rh1 C32 36.9(3)
C11 Rh1 C39 121.7(3)
C15 Rh1 C39 122.8(3)
C12 Rh1 C39 153.9(3)
C16 Rh1 C39 103.9(3)
C33 Rh1 C39 61.3(3)
C31 Rh1 C39 37.2(3)
C32 Rh1 C39 60.5(3)
C11 Rh1 C34 96.8(3)
C15 Rh1 C34 158.4(3)
C12 Rh1 C34 119.0(3)
C16 Rh1 C34 129.3(3)
C33 Rh1 C34 37.4(3)
C31 Rh1 C34 61.7(3)
C32 Rh1 C34 60.8(3)
C39 Rh1 C34 35.7(2)
C22 Rh2 C26 97.5(3)
C22 Rh2 C21 39.0(3)
C26 Rh2 C21 81.5(3)
C22 Rh2 C25 80.7(3)
C26 Rh2 C25 38.6(3)
C21 Rh2 C25 89.9(3)
C22 Rh2 C41 103.4(3)
C26 Rh2 C41 151.1(3)
C21 Rh2 C41 102.5(3)
C25 Rh2 C41 164.9(3)
C22 Rh2 C44 163.1(3)
C26 Rh2 C44 99.2(3)
C21 Rh2 C44 147.3(3)
C25 Rh2 C44 111.2(3)
C41 Rh2 C44 62.0(3)
C22 Rh2 C42 102.5(3)
C26 Rh2 C42 152.8(3)
C21 Rh2 C42 125.5(3)
C25 Rh2 C42 127.4(3)
C41 Rh2 C42 37.7(3)
C44 Rh2 C42 60.8(3)
C22 Rh2 C43 130.3(3)
C26 Rh2 C43 117.5(3)
C21 Rh2 C43 161.0(3)
C25 Rh2 C43 104.6(3)
C41 Rh2 C43 61.5(3)
C44 Rh2 C43 36.7(3)
C42 Rh2 C43 35.5(3)
C22 Rh2 C45 134.2(3)
C26 Rh2 C45 115.4(3)
C21 Rh2 C45 113.0(3)
C25 Rh2 C45 144.4(3)
C41 Rh2 C45 36.5(3)
C44 Rh2 C45 37.3(3)
C42 Rh2 C45 61.1(3)
C43 Rh2 C45 61.2(3)
C31 C1 C3 112.0(6)
C31 C1 C2 110.2(5)
C3 C1 C2 110.7(6)
C41 C2 C1 113.9(6)
C12 C11 C18 126.6(8)
C12 C11 Rh1 71.3(4)
C18 C11 Rh1 109.6(5)
C11 C12 C13 122.9(7)
C11 C12 Rh1 70.4(4)
C13 C12 Rh1 113.7(5)
C12 C13 C14 112.8(7)
C15 C14 C13 111.9(7)
C16 C15 C14 125.3(7)
C16 C15 Rh1 71.0(4)
C14 C15 Rh1 111.1(5)
C15 C16 C17 121.3(7)
C15 C16 Rh1 70.5(4)
C17 C16 Rh1 113.3(5)
C16 C17 C18 110.1(6)
C11 C18 C17 113.3(6)
C22 C21 C28 124.1(7)
C22 C21 Rh2 69.8(4)
C28 C21 Rh2 113.7(5)
C21 C22 C23 123.7(7)
C21 C22 Rh2 71.2(4)
C23 C22 Rh2 112.8(5)
C22 C23 C24 112.9(7)
C23 C24 C25 111.2(8)
C26 C25 C24 122.6(8)
C26 C25 Rh2 70.3(5)
C24 C25 Rh2 114.8(5)
C25 C26 C27 125.5(8)
C25 C26 Rh2 71.1(4)
C27 C26 Rh2 111.0(5)
C26 C27 C28 112.2(6)
C21 C28 C27 113.0(7)
C32 C31 C39 106.9(6)
C32 C31 C1 129.0(7)
C39 C31 C1 122.6(6)
C32 C31 Rh1 72.5(4)
C39 C31 Rh1 75.3(4)
C1 C31 Rh1 128.8(4)
C33 C32 C31 109.4(6)
C33 C32 Rh1 70.1(4)
C31 C32 Rh1 70.5(4)
C32 C33 C34 108.3(7)
C32 C33 Rh1 73.2(4)
C34 C33 Rh1 76.2(4)
C35 C34 C39 120.1(8)
C35 C34 C33 133.7(8)
C39 C34 C33 106.0(7)
C35 C34 Rh1 124.1(5)
C39 C34 Rh1 71.6(5)
C33 C34 Rh1 66.4(4)
C36 C35 C34 119.3(8)
C35 C36 C37 121.7(7)
C38 C37 C36 120.8(7)
C37 C38 C39 118.8(7)
C34 C39 C38 119.1(7)
C34 C39 C31 108.7(7)
C38 C39 C31 132.0(7)
C34 C39 Rh1 72.7(5)
C38 C39 Rh1 122.2(5)
C31 C39 Rh1 67.6(4)
C45 C41 C42 107.6(7)
C45 C41 C2 128.6(7)
C42 C41 C2 123.5(7)
C45 C41 Rh2 73.6(4)
C42 C41 Rh2 72.7(4)
C2 C41 Rh2 124.1(5)
C43 C42 C41 108.4(7)
C43 C42 Rh2 72.5(5)
C41 C42 Rh2 69.6(4)
C42 C43 C44 108.7(7)
C42 C43 Rh2 72.0(5)
C44 C43 Rh2 70.4(4)
C43 C44 C45 107.7(7)
C43 C44 Rh2 72.9(4)
C45 C44 Rh2 72.5(4)
C41 C45 C44 107.4(7)
C41 C45 Rh2 69.9(4)
C44 C45 Rh2 70.2(4)

loop_
_geom_bond_atom_site_label_1
_geom_bond_atom_site_label_2
_geom_bond_distance
Rh1 C11 2.101(7)
Rh1 C15 2.111(8)
Rh1 C12 2.112(7)
Rh1 C16 2.117(7)
Rh1 C33 2.193(8)
Rh1 C31 2.207(7)
Rh1 C32 2.232(7)
Rh1 C39 2.309(8)
Rh1 C34 2.325(7)
Rh2 C22 2.090(7)
Rh2 C26 2.105(7)
Rh2 C21 2.108(7)
Rh2 C25 2.114(8)
Rh2 C41 2.210(7)
Rh2 C44 2.226(7)
Rh2 C42 2.252(8)
Rh2 C43 2.258(8)
Rh2 C45 2.257(6)
C1 C31 1.504(10)
C1 C3 1.512(11)
C1 C2 1.531(9)
C2 C41 1.504(10)
C11 C12 1.380(11)
C11 C18 1.499(12)
C12 C13 1.496(11)
C13 C14 1.542(12)
C14 C15 1.510(12)
C15 C16 1.396(12)
C16 C17 1.523(11)
C17 C18 1.522(13)
C21 C22 1.402(12)
C21 C28 1.496(11)
C22 C23 1.498(12)
C23 C24 1.514(12)
C24 C25 1.507(11)
C25 C26 1.395(11)
C26 C27 1.506(11)
C27 C28 1.516(13)
C31 C32 1.406(10)
C31 C39 1.442(10)
C32 C33 1.395(10)
C33 C34 1.454(11)
C34 C35 1.405(11)
C34 C39 1.421(9)
C35 C36 1.348(12)
C36 C37 1.410(12)
C37 C38 1.368(11)
C38 C39 1.426(11)
C41 C45 1.400(11)
C41 C42 1.441(11)
C42 C43 1.376(12)
C43 C44 1.413(12)
C44 C45 1.435(11)
